data_2202985
loop_
_publ_author_name
'Zhao, Qihua'
'Wang, Xiaofeng'
'Fang, Ruibin'
'Tiekink, Edward R. T.'

_publ_section_title
;
 Diazidobis(1,10-phenathroline)cobalt(III) nitrate
;
_journal_issue 8
_journal_name_full 'Acta Crystallographica Section E'
_journal_page_first m690
_journal_page_last m691
_journal_paper_doi 10.1107/S1600536803016489
_journal_volume 59
_journal_year 2003
_chemical_formula_iupac '[Co (C12 H8 N2)2 (N3)2] N O3'
_chemical_formula_moiety 'C24 H16 Co N10 1+, N O3 1-'
_chemical_formula_sum 'C24 H16 Co N11 O3'
_chemical_formula_weight 565.41
_chemical_name_systematic
;
  ?
;
_space_group_IT_number 45
_symmetry_cell_setting orthorhombic
_symmetry_space_group_name_Hall 'I 2 -2c'
_symmetry_space_group_name_H-M 'I b a 2'
_atom_sites_solution_hydrogens geom
_atom_sites_solution_primary direct
_atom_sites_solution_secondary difmap
_audit_creation_method SHELXL-97
_cell_angle_alpha 90
_cell_angle_beta 90
_cell_angle_gamma 90
_cell_formula_units_Z 4
_cell_length_a 15.4858(6)
_cell_length_b 9.7359(4)
_cell_length_c 14.7769(8)
_cell_measurement_reflns_used 3743
_cell_measurement_temperature 223(2)
_cell_measurement_theta_max 29.0
_cell_measurement_theta_min 2.5
_cell_volume 2227.89(17)
_computing_cell_refinement 'SAINT (Bruker, 2000)'
_computing_data_collection 'SMART (Bruker, 2000)'
_computing_data_reduction 'SHELXTL (Bruker, 2000)'
_computing_molecular_graphics 'ORTEPII (Johnson, 1976)'
_computing_publication_material SHELXL97
_computing_structure_refinement 'SHELXL97 (Sheldrick, 1997)'
_computing_structure_solution 'PATTY in DIRDIF92 (Beurskens et al., 1992)'
_diffrn_ambient_temperature 223(2)
_diffrn_measured_fraction_theta_full 0.998
_diffrn_measured_fraction_theta_max 0.998
_diffrn_measurement_device_type 'Bruker AXS SMART CCD'
_diffrn_measurement_method \w
_diffrn_radiation_monochromator graphite
_diffrn_radiation_source 'fine-focus sealed tube'
_diffrn_radiation_type MoK\a
_diffrn_radiation_wavelength 0.71069
_diffrn_reflns_av_R_equivalents 0.037
_diffrn_reflns_av_sigmaI/netI 0.040
_diffrn_reflns_limit_h_max 21
_diffrn_reflns_limit_h_min -16
_diffrn_reflns_limit_k_max 11
_diffrn_reflns_limit_k_min -13
_diffrn_reflns_limit_l_max 20
_diffrn_reflns_limit_l_min -20
_diffrn_reflns_number 8877
_diffrn_reflns_theta_full 30.0
_diffrn_reflns_theta_max 30.0
_diffrn_reflns_theta_min 2.5
_diffrn_standards_decay_% 0
_diffrn_standards_number 0
_exptl_absorpt_coefficient_mu 0.828
_exptl_absorpt_correction_T_max 0.960
_exptl_absorpt_correction_T_min 0.739
_exptl_absorpt_correction_type multi-scan
_exptl_absorpt_process_details '(SADABS, Bruker, 2000; Blessing, 1995)'
_exptl_crystal_colour brown
_exptl_crystal_density_diffrn 1.686
_exptl_crystal_density_method 'not measured'
_exptl_crystal_description block
_exptl_crystal_F_000 1152
_exptl_crystal_size_max 0.23
_exptl_crystal_size_mid 0.23
_exptl_crystal_size_min 0.05
_refine_diff_density_max 0.56
_refine_diff_density_min -0.25
_refine_ls_abs_structure_details 'Flack (1983), 0000 Friedel pairs'
_refine_ls_abs_structure_Flack -0.033(14)
_refine_ls_extinction_method none
_refine_ls_goodness_of_fit_ref 1.00
_refine_ls_hydrogen_treatment constr
_refine_ls_matrix_type full
_refine_ls_number_parameters 178
_refine_ls_number_reflns 3200
_refine_ls_number_restraints 1
_refine_ls_restrained_S_all 1.00
_refine_ls_R_factor_all 0.038
_refine_ls_R_factor_gt 0.033
_refine_ls_shift/su_max <0.001
_refine_ls_shift/su_mean 0.000
_refine_ls_structure_factor_coef Fsqd
_refine_ls_weighting_details 'calc w = 1/[\s^2^(Fo^2^)+(0.0514P)^2^] where P = (Fo^2^+2Fc^2^)/3'
_refine_ls_weighting_scheme calc
_refine_ls_wR_factor_gt 0.080
_refine_ls_wR_factor_ref 0.082
_reflns_number_gt 2868
_reflns_number_total 3200
_reflns_threshold_expression I>2\s(I)
_cod_data_source_file ww6100.cif
_cod_data_source_block I
_cod_database_code 2202985
_cod_database_fobs_code 2202985

loop_
_symmetry_equiv_pos_as_xyz
'x, y, z'
'-x, -y, z'
'-x, y, z+1/2'
'x, -y, z+1/2'
'x+1/2, y+1/2, z+1/2'
'-x+1/2, -y+1/2, z+1/2'
'-x+1/2, y+1/2, z+1'
'x+1/2, -y+1/2, z+1'

loop_
_atom_site_label
_atom_site_fract_x
_atom_site_fract_y
_atom_site_fract_z
_atom_site_U_iso_or_equiv
_atom_site_adp_type
_atom_site_calc_flag
_atom_site_refinement_flags
_atom_site_occupancy
_atom_site_disorder_assembly
_atom_site_disorder_group
_atom_site_type_symbol
Co 0.0000 0.0000 -0.00392(3) 0.01734(8) Uani d S 1 . . Co
O1 -0.5000 0.0000 -0.5083(3) 0.0612(8) Uani d S 1 . . O
O2 -0.56843(13) -0.0141(2) -0.38222(17) 0.0564(6) Uani d . 1 . . O
N1 -0.03337(12) -0.13482(19) 0.08542(13) 0.0275(4) Uani d . 1 . . N
N2 -0.08184(10) -0.10418(18) 0.14527(10) 0.0254(3) Uani d . 1 . . N
N3 -0.12953(15) -0.0837(2) 0.20354(14) 0.0444(5) Uani d . 1 . . N
N4 0.11657(8) -0.07178(13) -0.00368(13) 0.0200(3) Uani d . 1 . . N
N5 0.04371(10) 0.12165(17) -0.09839(10) 0.0203(3) Uani d . 1 . . N
N6 -0.5000 0.0000 -0.4248(2) 0.0349(6) Uani d S 1 . . N
C1 0.14995(12) -0.1709(2) 0.04744(13) 0.0258(4) Uani d . 1 . . C
H1 0.1131 -0.2253 0.0831 0.031 Uiso calc R 1 . . H
C2 0.23908(13) -0.1956(2) 0.04898(14) 0.0292(4) Uani d . 1 . . C
H2 0.2614 -0.2648 0.0866 0.035 Uiso calc R 1 . . H
C3 0.29422(10) -0.11938(19) -0.00410(16) 0.0275(3) Uani d . 1 . . C
H3 0.3541 -0.1348 -0.0022 0.033 Uiso calc R 1 . . H
C4 0.25943(12) -0.01814(19) -0.06115(16) 0.0245(4) Uani d . 1 . . C
C5 0.17009(12) 0.00255(17) -0.05818(14) 0.0205(3) Uani d . 1 . . C
C6 0.13025(11) 0.10457(18) -0.11180(12) 0.0207(3) Uani d . 1 . . C
C7 0.17810(12) 0.1817(2) -0.17410(13) 0.0244(4) Uani d . 1 . . C
C8 0.13255(13) 0.2782(2) -0.22603(13) 0.0278(4) Uani d . 1 . . C
H8 0.1616 0.3322 -0.2691 0.033 Uiso calc R 1 . . H
C9 0.04523(14) 0.2931(2) -0.21343(14) 0.0288(4) Uani d . 1 . . C
H9 0.0140 0.3563 -0.2486 0.035 Uiso calc R 1 . . H
C10 0.00285(11) 0.2142(2) -0.14820(15) 0.0246(4) Uani d . 1 . . C
H10 -0.0567 0.2271 -0.1394 0.030 Uiso calc R 1 . . H
C11 0.30841(12) 0.0648(2) -0.12395(16) 0.0309(4) Uani d . 1 . . C
H11 0.3687 0.0541 -0.1270 0.037 Uiso calc R 1 . . H
C12 0.26935(14) 0.1572(2) -0.17825(15) 0.0317(4) Uani d . 1 . . C
H12 0.3029 0.2070 -0.2200 0.038 Uiso calc R 1 . . H

loop_
_atom_site_aniso_label
_atom_site_aniso_U_11
_atom_site_aniso_U_22
_atom_site_aniso_U_33
_atom_site_aniso_U_12
_atom_site_aniso_U_13
_atom_site_aniso_U_23
Co 0.01613(13) 0.01956(14) 0.01633(13) 0.00045(10) 0.000 0.000
O1 0.0437(13) 0.103(2) 0.0365(14) 0.0159(12) 0.000 0.000
O2 0.0390(10) 0.0718(15) 0.0584(14) 0.0093(9) 0.0117(10) 0.0319(10)
N1 0.0288(8) 0.0280(9) 0.0258(9) 0.0019(7) 0.0050(7) 0.0059(7)
N2 0.0276(8) 0.0249(8) 0.0238(8) -0.0028(6) 0.0015(6) 0.0037(6)
N3 0.0540(12) 0.0436(11) 0.0355(11) 0.0025(10) 0.0213(9) 0.0042(9)
N4 0.0185(6) 0.0224(7) 0.0191(6) 0.0001(5) -0.0008(7) 0.0007(7)
N5 0.0218(8) 0.0210(8) 0.0182(8) -0.0014(6) -0.0005(6) -0.0009(6)
N6 0.0341(14) 0.0342(15) 0.0364(15) 0.0090(10) 0.000 0.000
C1 0.0269(9) 0.0275(10) 0.0230(9) 0.0035(7) -0.0019(7) 0.0024(7)
C2 0.0290(9) 0.0321(10) 0.0266(9) 0.0072(8) -0.0067(8) -0.0013(8)
C3 0.0195(7) 0.0304(9) 0.0325(9) 0.0043(6) -0.0047(9) -0.0095(10)
C4 0.0176(8) 0.0256(10) 0.0304(10) -0.0024(6) 0.0004(7) -0.0087(7)
C5 0.0190(8) 0.0207(8) 0.0219(8) -0.0012(6) 0.0002(6) -0.0044(6)
C6 0.0210(7) 0.0211(8) 0.0198(8) -0.0036(7) 0.0008(6) -0.0030(7)
C7 0.0266(9) 0.0230(9) 0.0235(9) -0.0068(7) 0.0022(7) -0.0033(7)
C8 0.0374(10) 0.0252(9) 0.0207(8) -0.0086(7) 0.0020(7) 0.0007(7)
C9 0.0358(10) 0.0273(10) 0.0232(9) -0.0030(8) -0.0027(8) 0.0037(8)
C10 0.0248(9) 0.0253(10) 0.0237(9) 0.0012(7) -0.0032(6) 0.0014(7)
C11 0.0187(8) 0.0309(11) 0.0431(11) -0.0048(7) 0.0071(8) -0.0079(9)
C12 0.0294(10) 0.0313(11) 0.0345(10) -0.0098(8) 0.0103(8) -0.0049(9)

loop_
_atom_type_symbol
_atom_type_description
_atom_type_scat_dispersion_real
_atom_type_scat_dispersion_imag
_atom_type_scat_source
C C 0.0033 0.0016 'International Tables Vol C Tables 4.2.6.8 and 6.1.1.4'
H H 0.0000 0.0000 'International Tables Vol C Tables 4.2.6.8 and 6.1.1.4'
Co Co 0.3494 0.9721 'International Tables Vol C Tables 4.2.6.8 and 6.1.1.4'
N N 0.0061 0.0033 'International Tables Vol C Tables 4.2.6.8 and 6.1.1.4'
O O 0.0106 0.0060 'International Tables Vol C Tables 4.2.6.8 and 6.1.1.4'

loop_
_geom_angle_atom_site_label_1
_geom_angle_atom_site_label_2
_geom_angle_atom_site_label_3
_geom_angle_site_symmetry_1
_geom_angle_site_symmetry_3
_geom_angle
_geom_angle_publ_flag
N1 Co N4 . . 90.16(7) y
N1 Co N5 . . 173.57(8) y
N1 Co N1 . 2 93.80(12) y
N1 Co N4 . 2 89.69(7) y
N1 Co N5 . 2 89.06(6) y
N4 Co N5 . . 84.09(7) y
N4 Co N4 . 2 179.79(12) y
N4 Co N5 . 2 96.06(7) y
N5 Co N5 . 2 88.68(9) y
N1 Co N4 2 . 89.69(7) ?
N1 Co N4 2 2 90.16(7) ?
N1 Co N5 2 2 173.57(8) ?
N4 Co N5 2 2 84.09(7) ?
N1 Co N5 2 . 89.06(6) ?
N4 Co N5 2 . 96.06(7) ?
Co N1 N2 . . 120.19(15) y
N1 N2 N3 . . 175.6(2) y
C1 N4 C5 . . 118.97(15) ?
C1 N4 Co . . 128.71(13) ?
C5 N4 Co . . 111.97(12) ?
C10 N5 C6 . . 118.12(16) ?
C10 N5 Co . . 130.13(13) ?
C6 N5 Co . . 111.74(12) ?
O1 N6 O2 . 2_455 120.48(18) ?
O1 N6 O2 . . 120.48(18) ?
O2 N6 O2 2_455 . 119.0(4) ?
N4 C1 C2 . . 121.08(18) ?
N4 C1 H1 . . 119.5 ?
C2 C1 H1 . . 119.5 ?
C3 C2 C1 . . 120.64(19) ?
C3 C2 H2 . . 119.7 ?
C1 C2 H2 . . 119.7 ?
C2 C3 C4 . . 118.83(16) ?
C2 C3 H3 . . 120.6 ?
C4 C3 H3 . . 120.6 ?
C5 C4 C3 . . 117.49(18) ?
C5 C4 C11 . . 117.30(19) ?
C3 C4 C11 . . 125.19(18) ?
N4 C5 C4 . . 122.90(18) ?
N4 C5 C6 . . 116.05(16) ?
C4 C5 C6 . . 121.05(18) ?
N5 C6 C7 . . 123.36(17) ?
N5 C6 C5 . . 115.67(16) ?
C7 C6 C5 . . 120.98(16) ?
C6 C7 C8 . . 116.90(17) ?
C6 C7 C12 . . 117.42(18) ?
C8 C7 C12 . . 125.67(18) ?
C9 C8 C7 . . 119.47(18) ?
C9 C8 H8 . . 120.3 ?
C7 C8 H8 . . 120.3 ?
C8 C9 C10 . . 119.89(18) ?
C8 C9 H9 . . 120.1 ?
C10 C9 H9 . . 120.1 ?
N5 C10 C9 . . 122.23(17) ?
N5 C10 H10 . . 118.9 ?
C9 C10 H10 . . 118.9 ?
C12 C11 C4 . . 121.30(17) ?
C12 C11 H11 . . 119.4 ?
C4 C11 H11 . . 119.4 ?
C11 C12 C7 . . 121.81(18) ?
C11 C12 H12 . . 119.1 ?
C7 C12 H12 . . 119.1 ?

loop_
_geom_bond_atom_site_label_1
_geom_bond_atom_site_label_2
_geom_bond_site_symmetry_2
_geom_bond_distance
_geom_bond_publ_flag
Co N1 2 1.9320(18) ?
Co N1 . 1.9320(18) y
Co N4 2 1.9358(12) ?
Co N4 . 1.9358(12) y
Co N5 2 1.9518(16) ?
Co N5 . 1.9518(16) y
O1 N6 . 1.233(6) y
O2 N6 . 1.240(3) y
N1 N2 . 1.198(2) y
N2 N3 . 1.152(2) y
N4 C1 . 1.330(2) ?
N4 C5 . 1.364(2) ?
N5 C10 . 1.324(3) ?
N5 C6 . 1.365(2) ?
N6 O2 2_455 1.240(3) ?
C1 C2 . 1.401(3) ?
C1 H1 . 0.9400 ?
C2 C3 . 1.376(3) ?
C2 H2 . 0.9400 ?
C3 C4 . 1.404(3) ?
C3 H3 . 0.9400 ?
C4 C5 . 1.399(3) ?
C4 C11 . 1.445(3) ?
C5 C6 . 1.412(3) ?
C6 C7 . 1.400(3) ?
C7 C8 . 1.403(3) ?
C7 C12 . 1.434(3) ?
C8 C9 . 1.373(3) ?
C8 H8 . 0.9400 ?
C9 C10 . 1.397(3) ?
C9 H9 . 0.9400 ?
C10 H10 . 0.9400 ?
C11 C12 . 1.349(3) ?
C11 H11 . 0.9400 ?
C12 H12 . 0.9400 ?
